data_7104147
loop_
_publ_author_name
'Dhudshia, Bhartesh'
'Cooper, Benjamin F T'
'Macdonald, Charles L B'
'Thadani, Avinash N'

_publ_section_title
;
 The asymmetric total synthesis of (-)-securinine.
;
_journal_issue 4
_journal_name_full 'Chemical communications (Cambridge, England)'
_journal_page_first 463
_journal_page_last 465
_journal_paper_doi 10.1039/b816576a
_journal_volume 34
_journal_year 2009
_chemical_absolute_configuration syn
_chemical_formula_moiety 'C10 H15 N O'
_chemical_formula_sum 'C10 H15 N O'
_chemical_formula_weight 165.23
_space_group_IT_number 19
_symmetry_cell_setting orthorhombic
_symmetry_space_group_name_Hall 'P 2ac 2ab'
_symmetry_space_group_name_H-M 'P 21 21 21'
_atom_sites_solution_hydrogens geom
_atom_sites_solution_primary direct
_atom_sites_solution_secondary difmap
_audit_creation_method SHELXL-97
_cell_angle_alpha 90.00
_cell_angle_beta 90.00
_cell_angle_gamma 90.00
_cell_formula_units_Z 4
_cell_length_a 7.4042(10)
_cell_length_b 8.5718(11)
_cell_length_c 14.7778(19)
_cell_measurement_reflns_used 7870
_cell_measurement_temperature 173(2)
_cell_measurement_theta_max 28.05
_cell_measurement_theta_min 2.75
_cell_volume 937.9(2)
_computing_cell_refinement 'Bruker SMART'
_computing_data_collection 'Bruker SMART'
_computing_data_reduction 'Bruker SAINT'
_computing_molecular_graphics 'Bruker SHELXTL'
_computing_publication_material 'Bruker SHELXTL'
_computing_structure_refinement 'SHELXL-97 (Sheldrick, 1997)'
_computing_structure_solution 'Bruker SHELXTL'
_diffrn_ambient_temperature 173(2)
_diffrn_measured_fraction_theta_full 0.997
_diffrn_measured_fraction_theta_max 0.997
_diffrn_measurement_device_type 'CCD area detector'
_diffrn_measurement_method 'phi and omega scans'
_diffrn_radiation_monochromator graphite
_diffrn_radiation_source 'fine-focus sealed tube'
_diffrn_radiation_type MoK\a
_diffrn_radiation_wavelength 0.71073
_diffrn_reflns_av_R_equivalents 0.0231
_diffrn_reflns_av_sigmaI/netI 0.0140
_diffrn_reflns_limit_h_max 9
_diffrn_reflns_limit_h_min -9
_diffrn_reflns_limit_k_max 11
_diffrn_reflns_limit_k_min -11
_diffrn_reflns_limit_l_max 19
_diffrn_reflns_limit_l_min -19
_diffrn_reflns_number 10354
_diffrn_reflns_theta_full 27.50
_diffrn_reflns_theta_max 27.50
_diffrn_reflns_theta_min 2.75
_exptl_absorpt_coefficient_mu 0.075
_exptl_absorpt_correction_T_max 0.978
_exptl_absorpt_correction_T_min 0.894
_exptl_absorpt_correction_type multi-scan
_exptl_absorpt_process_details 'SADABS; Bruker, 2000'
_exptl_crystal_colour colourless
_exptl_crystal_density_diffrn 1.170
_exptl_crystal_density_method 'not measured'
_exptl_crystal_description prism
_exptl_crystal_F_000 360
_exptl_crystal_size_max 0.50
_exptl_crystal_size_mid 0.40
_exptl_crystal_size_min 0.30
_refine_diff_density_max 0.228
_refine_diff_density_min -0.256
_refine_diff_density_rms 0.049
_refine_ls_abs_structure_details 'Flack H D (1983), Acta Cryst. A39, 876-881'
_refine_ls_extinction_method none
_refine_ls_goodness_of_fit_ref 1.047
_refine_ls_hydrogen_treatment mixed
_refine_ls_matrix_type full
_refine_ls_number_parameters 113
_refine_ls_number_reflns 1266
_refine_ls_number_restraints 0
_refine_ls_restrained_S_all 1.047
_refine_ls_R_factor_all 0.0391
_refine_ls_R_factor_gt 0.0377
_refine_ls_shift/su_max 0.000
_refine_ls_shift/su_mean 0.000
_refine_ls_structure_factor_coef Fsqd
_refine_ls_weighting_details 'calc w=1/[\s^2^(Fo^2^)+(0.0659P)^2^+0.1190P] where P=(Fo^2^+2Fc^2^)/3'
_refine_ls_weighting_scheme calc
_refine_ls_wR_factor_gt 0.0964
_refine_ls_wR_factor_ref 0.0981
_reflns_number_gt 1211
_reflns_number_total 1266
_reflns_threshold_expression >2sigma(I)
_cod_data_source_file b816576a.txt
_cod_data_source_block p212121
_cod_depositor_comments
;
The following automatic conversions were performed:
'_symmetry_cell_setting' value 'Orthorhombic' changed to 'orthorhombic'
according to '/home/saulius/struct/CIF-dictionaries/cif_core.dic'
dictionary named 'cif_core.dic' version 2.4.1 from 2010-06-29.

Automatic conversion script
Id: cif_fix_enum 1527 2010-12-29 10:47:43Z saulius 
;
_cod_original_sg_symbol_Hall P2ac2ab
_cod_original_sg_symbol_H-M P212121
_cod_database_code 7104147

loop_
_symmetry_equiv_pos_as_xyz
'x, y, z'
'-x+1/2, -y, z+1/2'
'x+1/2, -y+1/2, -z'
'-x, y+1/2, -z+1/2'

loop_
_atom_site_label
_atom_site_type_symbol
_atom_site_fract_x
_atom_site_fract_y
_atom_site_fract_z
_atom_site_U_iso_or_equiv
_atom_site_adp_type
_atom_site_occupancy
_atom_site_symmetry_multiplicity
_atom_site_calc_flag
_atom_site_refinement_flags
_atom_site_disorder_assembly
_atom_site_disorder_group
C1 C 0.3141(2) 0.44205(16) 0.01925(9) 0.0260(3) Uani 1 1 d . . .
H1A H 0.2214 0.4321 -0.0296 0.031 Uiso 1 1 calc R . .
C2 C 0.4761(2) 0.53412(18) -0.01747(11) 0.0350(4) Uani 1 1 d . . .
H2A H 0.4412 0.5945 -0.0718 0.042 Uiso 1 1 calc R . .
H2B H 0.5759 0.4626 -0.0338 0.042 Uiso 1 1 calc R . .
C3 C 0.5343(2) 0.64452(17) 0.05969(11) 0.0292(3) Uani 1 1 d . . .
H3 H 0.6625 0.6244 0.0774 0.035 Uiso 1 1 calc R . .
C4 C 0.4065(2) 0.60318(16) 0.13731(9) 0.0255(3) Uani 1 1 d . . .
H4 H 0.4599 0.5136 0.1714 0.031 Uiso 1 1 calc R . .
C5 C 0.3564(3) 0.72888(19) 0.20481(10) 0.0371(4) Uani 1 1 d . . .
H5A H 0.3063 0.8205 0.1727 0.044 Uiso 1 1 calc R . .
H5B H 0.4652 0.7627 0.2384 0.044 Uiso 1 1 calc R . .
C6 C 0.2164(3) 0.6641(2) 0.27057(11) 0.0437(4) Uani 1 1 d . . .
H6A H 0.2711 0.5791 0.3067 0.052 Uiso 1 1 calc R . .
H6B H 0.1780 0.7475 0.3127 0.052 Uiso 1 1 calc R . .
C7 C 0.0528(2) 0.6019(2) 0.22006(11) 0.0398(4) Uani 1 1 d . . .
H7A H -0.0094 0.6889 0.1889 0.048 Uiso 1 1 calc R . .
H7B H -0.0329 0.5548 0.2636 0.048 Uiso 1 1 calc R . .
C8 C 0.1099(2) 0.47985(17) 0.15081(10) 0.0304(3) Uani 1 1 d . . .
H8A H 0.1616 0.3881 0.1822 0.036 Uiso 1 1 calc R . .
H8B H 0.0035 0.4450 0.1157 0.036 Uiso 1 1 calc R . .
C9 C 0.36208(19) 0.28490(17) 0.05207(10) 0.0293(3) Uani 1 1 d . . .
C10 C 0.3930(2) 0.15656(18) 0.07625(13) 0.0382(4) Uani 1 1 d . . .
H10 H 0.4179 0.0532 0.0957 0.046 Uiso 1 1 calc R . .
N N 0.24439(15) 0.54709(13) 0.08990(7) 0.0224(3) Uani 1 1 d . . .
O O 0.50996(18) 0.80357(13) 0.03554(8) 0.0388(3) Uani 1 1 d . . .
H1 H 0.591(4) 0.823(3) -0.0032(15) 0.061(7) Uiso 1 1 d . . .

loop_
_atom_site_aniso_label
_atom_site_aniso_U_11
_atom_site_aniso_U_22
_atom_site_aniso_U_33
_atom_site_aniso_U_23
_atom_site_aniso_U_13
_atom_site_aniso_U_12
C1 0.0319(7) 0.0211(6) 0.0250(6) -0.0007(5) 0.0018(6) 0.0015(6)
C2 0.0440(9) 0.0246(7) 0.0365(7) -0.0007(6) 0.0169(7) -0.0010(7)
C3 0.0264(7) 0.0213(6) 0.0398(8) 0.0057(6) 0.0047(6) 0.0004(5)
C4 0.0298(7) 0.0211(6) 0.0257(6) 0.0032(5) -0.0014(6) 0.0002(6)
C5 0.0531(10) 0.0297(7) 0.0284(7) -0.0056(6) 0.0007(7) -0.0019(8)
C6 0.0630(11) 0.0439(9) 0.0243(7) -0.0028(7) 0.0094(8) 0.0073(9)
C7 0.0427(9) 0.0452(9) 0.0314(7) 0.0070(7) 0.0152(7) 0.0099(8)
C8 0.0301(7) 0.0305(7) 0.0306(7) 0.0079(6) 0.0059(6) -0.0015(6)
C9 0.0270(7) 0.0230(7) 0.0380(7) -0.0028(6) 0.0013(6) -0.0017(6)
C10 0.0309(7) 0.0219(6) 0.0617(10) 0.0049(7) 0.0024(8) 0.0009(6)
N 0.0256(6) 0.0198(5) 0.0219(5) 0.0020(4) 0.0026(4) 0.0014(5)
O 0.0512(7) 0.0190(5) 0.0462(6) 0.0044(5) 0.0165(6) -0.0036(5)

loop_
_atom_type_symbol
_atom_type_description
_atom_type_scat_dispersion_real
_atom_type_scat_dispersion_imag
_atom_type_scat_source
C C 0.0033 0.0000 'International Tables Vol C Tables 4.2.6.8 and 6.1.1.4'
H H 0.0000 0.0000 'International Tables Vol C Tables 4.2.6.8 and 6.1.1.4'
N N 0.0061 0.0000 'International Tables Vol C Tables 4.2.6.8 and 6.1.1.4'
O O 0.0106 0.0000 'International Tables Vol C Tables 4.2.6.8 and 6.1.1.4'

loop_
_geom_angle_atom_site_label_1
_geom_angle_atom_site_label_2
_geom_angle_atom_site_label_3
_geom_angle
_geom_angle_site_symmetry_1
_geom_angle_site_symmetry_3
_geom_angle_publ_flag
N C1 C9 114.20(11) . . ?
N C1 C2 102.14(11) . . ?
C9 C1 C2 113.41(13) . . ?
N C1 H1A 108.9 . . ?
C9 C1 H1A 108.9 . . ?
C2 C1 H1A 108.9 . . ?
C1 C2 C3 105.79(12) . . ?
C1 C2 H2A 110.6 . . ?
C3 C2 H2A 110.6 . . ?
C1 C2 H2B 110.6 . . ?
C3 C2 H2B 110.6 . . ?
H2A C2 H2B 108.7 . . ?
O C3 C4 109.43(12) . . ?
O C3 C2 111.57(13) . . ?
C4 C3 C2 103.87(11) . . ?
O C3 H3 110.6 . . ?
C4 C3 H3 110.6 . . ?
C2 C3 H3 110.6 . . ?
N C4 C5 110.27(13) . . ?
N C4 C3 102.91(11) . . ?
C5 C4 C3 118.74(13) . . ?
N C4 H4 108.1 . . ?
C5 C4 H4 108.1 . . ?
C3 C4 H4 108.1 . . ?
C4 C5 C6 109.08(13) . . ?
C4 C5 H5A 109.9 . . ?
C6 C5 H5A 109.9 . . ?
C4 C5 H5B 109.9 . . ?
C6 C5 H5B 109.9 . . ?
H5A C5 H5B 108.3 . . ?
C7 C6 C5 110.89(13) . . ?
C7 C6 H6A 109.5 . . ?
C5 C6 H6A 109.5 . . ?
C7 C6 H6B 109.5 . . ?
C5 C6 H6B 109.5 . . ?
H6A C6 H6B 108.1 . . ?
C6 C7 C8 110.46(14) . . ?
C6 C7 H7A 109.6 . . ?
C8 C7 H7A 109.6 . . ?
C6 C7 H7B 109.6 . . ?
C8 C7 H7B 109.6 . . ?
H7A C7 H7B 108.1 . . ?
N C8 C7 109.40(12) . . ?
N C8 H8A 109.8 . . ?
C7 C8 H8A 109.8 . . ?
N C8 H8B 109.8 . . ?
C7 C8 H8B 109.8 . . ?
H8A C8 H8B 108.2 . . ?
C10 C9 C1 176.73(16) . . ?
C9 C10 H10 180.0 . . ?
C8 N C4 113.06(11) . . ?
C8 N C1 115.76(11) . . ?
C4 N C1 104.58(11) . . ?
C3 O H1 105.4(16) . . ?

loop_
_geom_bond_atom_site_label_1
_geom_bond_atom_site_label_2
_geom_bond_distance
_geom_bond_site_symmetry_2
_geom_bond_publ_flag
C1 N 1.4721(16) . ?
C1 C9 1.475(2) . ?
C1 C2 1.535(2) . ?
C1 H1A 1.0000 . ?
C2 C3 1.543(2) . ?
C2 H2A 0.9900 . ?
C2 H2B 0.9900 . ?
C3 O 1.4207(17) . ?
C3 C4 1.528(2) . ?
C3 H3 1.0000 . ?
C4 N 1.4707(18) . ?
C4 C5 1.514(2) . ?
C4 H4 1.0000 . ?
C5 C6 1.526(2) . ?
C5 H5A 0.9900 . ?
C5 H5B 0.9900 . ?
C6 C7 1.519(3) . ?
C6 H6A 0.9900 . ?
C6 H6B 0.9900 . ?
C7 C8 1.523(2) . ?
C7 H7A 0.9900 . ?
C7 H7B 0.9900 . ?
C8 N 1.4607(17) . ?
C8 H8A 0.9900 . ?
C8 H8B 0.9900 . ?
C9 C10 1.179(2) . ?
C10 H10 0.9500 . ?
O H1 0.85(3) . ?

loop_
_geom_torsion_atom_site_label_1
_geom_torsion_atom_site_label_2
_geom_torsion_atom_site_label_3
_geom_torsion_atom_site_label_4
_geom_torsion
_geom_torsion_site_symmetry_1
_geom_torsion_site_symmetry_2
_geom_torsion_site_symmetry_3
_geom_torsion_site_symmetry_4
_geom_torsion_publ_flag
N C1 C2 C3 24.12(15) . . . . ?
C9 C1 C2 C3 -99.24(14) . . . . ?
C1 C2 C3 O -115.35(14) . . . . ?
C1 C2 C3 C4 2.43(15) . . . . ?
O C3 C4 N 91.02(13) . . . . ?
C2 C3 C4 N -28.23(14) . . . . ?
O C3 C4 C5 -31.06(18) . . . . ?
C2 C3 C4 C5 -150.31(14) . . . . ?
N C4 C5 C6 56.95(16) . . . . ?
C3 C4 C5 C6 175.26(13) . . . . ?
C4 C5 C6 C7 -55.94(19) . . . . ?
C5 C6 C7 C8 55.87(19) . . . . ?
C6 C7 C8 N -55.92(17) . . . . ?
N C1 C9 C10 106(3) . . . . ?
C2 C1 C9 C10 -137(3) . . . . ?
C7 C8 N C4 58.92(15) . . . . ?
C7 C8 N C1 179.53(12) . . . . ?
C5 C4 N C8 -60.29(15) . . . . ?
C3 C4 N C8 172.08(11) . . . . ?
C5 C4 N C1 172.93(11) . . . . ?
C3 C4 N C1 45.29(12) . . . . ?
C9 C1 N C8 -45.40(17) . . . . ?
C2 C1 N C8 -168.23(12) . . . . ?
C9 C1 N C4 79.69(14) . . . . ?
C2 C1 N C4 -43.14(13) . . . . ?

loop_
_cod_related_entry_id
_cod_related_entry_database
_cod_related_entry_code
1 ChemSpider 30653098
